data_7242367
loop_
_publ_author_name
'Xu, Wen-Tao'
'Liu, Jun-Chao'
'Zeng, Yu-Ling'
'Zhang, Hua'
'Wang, Zhong-Xia'

_publ_section_title
;
 Competing hydrogen-bonding interactions in a high-Tc organic
 molecular-ionic crystal with evident nonlinear optical response
;
_journal_issue 13
_journal_name_full CrystEngComm
_journal_page_first 2509
_journal_page_last 2512
_journal_paper_doi 10.1039/D0CE01875A
_journal_volume 23
_journal_year 2021
_chemical_formula_moiety '2(C18 H16 O P), O4 S'
_chemical_formula_sum 'C36 H32 O6 P2 S'
_chemical_formula_weight 654.62
_space_group_crystal_system orthorhombic
_space_group_IT_number 43
_space_group_name_Hall 'F 2 -2d'
_space_group_name_H-M_alt 'F d d 2'
_atom_sites_solution_hydrogens mixed
_audit_creation_method SHELXL-2014/7
_audit_update_record
;
2021-02-02 deposited with the CCDC.	2021-03-08 downloaded from the CCDC.
;
_cell_angle_alpha 90
_cell_angle_beta 90
_cell_angle_gamma 90
_cell_formula_units_Z 8
_cell_length_a 20.1201(18)
_cell_length_b 32.676(3)
_cell_length_c 10.0411(8)
_cell_measurement_reflns_used 4178
_cell_measurement_temperature 293(2)
_cell_measurement_theta_max 29.7630
_cell_measurement_theta_min 2.3220
_cell_volume 6601.5(10)
_computing_cell_refinement 'CrysAlisPro 1.171.40.14e (Rigaku OD, 2018)'
_computing_data_collection 'CrysAlisPro 1.171.40.14e (Rigaku OD, 2018)'
_computing_data_reduction 'CrysAlisPro 1.171.40.14e (Rigaku OD, 2018)'
_computing_structure_refinement 'SHELXL-2014/7 (Sheldrick, 2014)'
_computing_structure_solution 'SHELXL-2014/7 (Sheldrick, 2014)'
_diffrn_ambient_temperature 293(2)
_diffrn_detector_area_resol_mean 10.0000
_diffrn_measured_fraction_theta_full 0.996
_diffrn_measured_fraction_theta_max 0.795
_diffrn_measurement_device_type 'XtaLAB Synergy R, DW system, HyPix'
_diffrn_measurement_method '\w scans'
_diffrn_radiation_type MoK\a
_diffrn_radiation_wavelength 0.71073
_diffrn_reflns_av_R_equivalents 0.0262
_diffrn_reflns_av_unetI/netI 0.0347
_diffrn_reflns_Laue_measured_fraction_full 0.996
_diffrn_reflns_Laue_measured_fraction_max 0.795
_diffrn_reflns_limit_h_max 29
_diffrn_reflns_limit_h_min -25
_diffrn_reflns_limit_k_max 42
_diffrn_reflns_limit_k_min -42
_diffrn_reflns_limit_l_max 10
_diffrn_reflns_limit_l_min -13
_diffrn_reflns_number 7299
_diffrn_reflns_point_group_measured_fraction_full 0.886
_diffrn_reflns_point_group_measured_fraction_max 0.641
_diffrn_reflns_theta_full 25.242
_diffrn_reflns_theta_max 31.002
_diffrn_reflns_theta_min 2.351
_diffrn_source 'Rotating-anode X-ray tube'
_exptl_absorpt_coefficient_mu 0.240
_exptl_absorpt_correction_T_max 0.953
_exptl_absorpt_correction_T_min 0.944
_exptl_absorpt_correction_type multi-scan
_exptl_absorpt_process_details
;
CrysAlisPro 1.171.40.82a (Rigaku Oxford Diffraction, 2020)
Empirical absorption correction using spherical harmonics,
implemented in SCALE3 ABSPACK scaling algorithm.
;
_exptl_crystal_colour Colorless
_exptl_crystal_density_diffrn 1.317
_exptl_crystal_description Block
_exptl_crystal_F_000 2736
_exptl_crystal_size_max 0.300
_exptl_crystal_size_mid 0.200
_exptl_crystal_size_min 0.200
_refine_diff_density_max 0.263
_refine_diff_density_min -0.268
_refine_diff_density_rms 0.035
_refine_ls_abs_structure_details
;
 Flack x determined using 931 quotients [(I+)-(I-)]/[(I+)+(I-)]
 (Parsons, Flack and Wagner, Acta Cryst. B69 (2013) 249-259).
;
_refine_ls_abs_structure_Flack 0.05(5)
_refine_ls_extinction_method none
_refine_ls_goodness_of_fit_ref 1.004
_refine_ls_hydrogen_treatment constr
_refine_ls_matrix_type full
_refine_ls_number_parameters 222
_refine_ls_number_reflns 3379
_refine_ls_number_restraints 32
_refine_ls_restrained_S_all 1.054
_refine_ls_R_factor_all 0.0501
_refine_ls_R_factor_gt 0.0379
_refine_ls_shift/su_max 0.004
_refine_ls_shift/su_mean 0.000
_refine_ls_structure_factor_coef Fsqd
_refine_ls_weighting_details 'w=1/[\s^2^(Fo^2^)+(0.0624P)^2^+1.5593P] where P=(Fo^2^+2Fc^2^)/3'
_refine_ls_weighting_scheme calc
_refine_ls_wR_factor_gt 0.0989
_refine_ls_wR_factor_ref 0.1046
_reflns_Friedel_coverage 0.532
_reflns_Friedel_fraction_full 0.762
_reflns_Friedel_fraction_max 0.469
_reflns_number_gt 2743
_reflns_number_total 3379
_reflns_threshold_expression 'I > 2\s(I)'
_cod_data_source_file d0ce01875a2.cif
_cod_data_source_block XWT_293K
_cod_depositor_comments
;
The following automatic conversions were performed:

data item '_exptl_absorpt_correction_type' value 'Multi-scan' was
changed to 'multi-scan' in accordance with the
/home/data/users/saulius/crontab/automatic-downloads/rss-feeds/RSC/lib/dictionaries/cif_core.dic
dictionary named 'cif_core.dic' version 2.4.2 last updated on
2011-04-26.

Automatic conversion script
Id: cif_fix_values 7556 2019-12-06 15:28:31Z antanas 

 Adding full bibliography for 7242366--7242368.cif.
;
_cod_original_cell_volume 6601.4(9)
_cod_database_code 7242367
_shelx_shelxl_version_number 2014/7
_shelx_space_group_comment
;
The symmetry employed for this shelxl refinement is uniquely defined
by the following loop, which should always be used as a source of
symmetry information in preference to the above space-group names.
They are only intended as comments.
;
_shelx_estimated_absorpt_t_min 0.931
_shelx_estimated_absorpt_t_max 0.954

loop_
_space_group_symop_operation_xyz
'x, y, z'
'-x, -y, z'
'x+1/4, -y+1/4, z+1/4'
'-x+1/4, y+1/4, z+1/4'
'x, y+1/2, z+1/2'
'-x, -y+1/2, z+1/2'
'x+1/4, -y+3/4, z+3/4'
'-x+1/4, y+3/4, z+3/4'
'x+1/2, y, z+1/2'
'-x+1/2, -y, z+1/2'
'x+3/4, -y+1/4, z+3/4'
'-x+3/4, y+1/4, z+3/4'
'x+1/2, y+1/2, z'
'-x+1/2, -y+1/2, z'
'x+3/4, -y+3/4, z+1/4'
'-x+3/4, y+3/4, z+1/4'

loop_
_atom_site_label
_atom_site_type_symbol
_atom_site_fract_x
_atom_site_fract_y
_atom_site_fract_z
_atom_site_U_iso_or_equiv
_atom_site_adp_type
_atom_site_occupancy
_atom_site_site_symmetry_order
_atom_site_calc_flag
_atom_site_refinement_flags_posn
_atom_site_refinement_flags_adp
_atom_site_refinement_flags_occupancy
_atom_site_disorder_assembly
_atom_site_disorder_group
P1 P 0.37853(4) 0.07632(2) 0.07148(7) 0.04603(19) Uani 1 1 d . . . . .
C1 C 0.38744(14) 0.12084(9) -0.0320(3) 0.0456(6) Uani 1 1 d . . . . .
O1 O 0.42987(12) 0.04455(7) 0.0391(3) 0.0654(6) Uani 1 1 d . . . . .
H1A H 0.4233 0.0328 -0.0352 0.079 Uiso 0.5 1 d R U P . .
H1B H 0.4379 0.0437 -0.0439 0.079 Uiso 0.5 1 d R U P . .
C13 C 0.38792(15) 0.09081(11) 0.2430(3) 0.0540(7) Uani 1 1 d . . . . .
C7 C 0.29504(14) 0.05737(8) 0.0528(3) 0.0465(6) Uani 1 1 d . . . . .
C11 C 0.19690(18) 0.02652(13) 0.1456(4) 0.0724(10) Uani 1 1 d . . . . .
H11 H 0.1728 0.0178 0.2194 0.087 Uiso 1 1 calc R U . . .
C2 C 0.44906(15) 0.12907(10) -0.0881(3) 0.0525(7) Uani 1 1 d . . . . .
H2 H 0.4845 0.1114 -0.0729 0.063 Uiso 1 1 calc R U . . .
C6 C 0.33521(16) 0.14762(10) -0.0569(3) 0.0572(8) Uani 1 1 d . . . . .
H6 H 0.2936 0.1425 -0.0202 0.069 Uiso 1 1 calc R U . . .
C12 C 0.25849(16) 0.04510(11) 0.1619(4) 0.0607(8) Uani 1 1 d . . . . .
H12 H 0.2752 0.0493 0.2472 0.073 Uiso 1 1 calc R U . . .
C3 C 0.45807(18) 0.16334(11) -0.1660(4) 0.0638(8) Uani 1 1 d . . . . .
H3 H 0.4996 0.1687 -0.2027 0.077 Uiso 1 1 calc R U . . .
C8 C 0.26914(19) 0.05146(11) -0.0740(4) 0.0634(8) Uani 1 1 d . . . . .
H8 H 0.2932 0.0596 -0.1485 0.076 Uiso 1 1 calc R U . . .
C18 C 0.3559(2) 0.12515(12) 0.2954(4) 0.0710(10) Uani 1 1 d . . . . .
H18 H 0.3311 0.1420 0.2399 0.085 Uiso 1 1 calc R U . . .
C4 C 0.40615(19) 0.18958(11) -0.1900(3) 0.0632(8) Uani 1 1 d . . . . .
H4 H 0.4126 0.2126 -0.2429 0.076 Uiso 1 1 calc R U . . .
C9 C 0.2075(2) 0.03344(11) -0.0888(4) 0.0742(11) Uani 1 1 d . . . . .
H9 H 0.1901 0.0297 -0.1737 0.089 Uiso 1 1 calc R U . . .
C14 C 0.42542(18) 0.06664(13) 0.3263(4) 0.0731(10) Uani 1 1 d . . . . .
H14 H 0.4471 0.0436 0.2935 0.088 Uiso 1 1 calc R U . . .
C5 C 0.34474(18) 0.18195(11) -0.1360(4) 0.0647(9) Uani 1 1 d . . . . .
H5 H 0.3096 0.1997 -0.1525 0.078 Uiso 1 1 calc R U . . .
C15 C 0.4304(3) 0.07731(19) 0.4619(5) 0.1021(17) Uani 1 1 d . U . . .
H15 H 0.4566 0.0616 0.5186 0.123 Uiso 1 1 calc R U . . .
C17 C 0.3609(3) 0.13408(15) 0.4284(5) 0.0981(16) Uani 1 1 d . . . . .
H17 H 0.3389 0.1568 0.4625 0.118 Uiso 1 1 calc R U . . .
C10 C 0.1718(2) 0.02110(12) 0.0191(5) 0.0738(10) Uani 1 1 d . . . . .
H10 H 0.1304 0.0090 0.0074 0.089 Uiso 1 1 calc R U . . .
C16 C 0.3974(3) 0.1103(2) 0.5107(5) 0.1052(18) Uani 1 1 d . U . . .
H16 H 0.3999 0.1165 0.6009 0.126 Uiso 1 1 calc R U . . .
S1 S 0.2500 0.2500 0.51296(13) 0.0641(3) Uani 1 2 d S T P . .
O2 O 0.2147(6) 0.2149(3) 0.5478(9) 0.130(3) Uani 0.5 1 d . U P . .
O3 O 0.2128(5) 0.2866(3) 0.5518(11) 0.138(3) Uani 0.5 1 d . U P . .
O4 O 0.3122(2) 0.2522(2) 0.5971(8) 0.095(2) Uani 0.5 1 d . . P . .
O5 O 0.2349(6) 0.2555(5) 0.3745(7) 0.114(4) Uani 0.5 1 d . U P . .

loop_
_atom_site_aniso_label
_atom_site_aniso_U_11
_atom_site_aniso_U_22
_atom_site_aniso_U_33
_atom_site_aniso_U_23
_atom_site_aniso_U_13
_atom_site_aniso_U_12
P1 0.0407(3) 0.0483(4) 0.0491(4) 0.0070(3) 0.0023(3) 0.0065(3)
C1 0.0431(13) 0.0479(15) 0.0459(14) 0.0049(11) -0.0034(11) 0.0018(12)
O1 0.0578(12) 0.0661(13) 0.0725(15) 0.0081(12) 0.0123(11) 0.0220(11)
C13 0.0462(15) 0.0662(19) 0.0496(16) 0.0129(14) -0.0039(13) -0.0109(14)
C7 0.0471(14) 0.0412(13) 0.0512(15) 0.0014(12) -0.0026(12) 0.0037(12)
C11 0.0592(19) 0.083(3) 0.075(2) 0.0063(19) 0.0036(17) -0.0165(19)
C2 0.0443(14) 0.0614(18) 0.0519(15) 0.0012(13) 0.0035(13) 0.0019(13)
C6 0.0462(15) 0.0579(18) 0.0674(19) 0.0128(15) -0.0032(14) 0.0024(14)
C12 0.0547(17) 0.070(2) 0.0575(19) 0.0004(15) 0.0017(15) -0.0102(16)
C3 0.0627(18) 0.071(2) 0.0573(19) 0.0055(16) 0.0084(16) -0.0127(16)
C8 0.071(2) 0.0638(19) 0.0556(19) 0.0051(16) -0.0027(17) -0.0065(17)
C18 0.081(2) 0.072(2) 0.060(2) -0.0065(16) 0.0006(18) -0.007(2)
C4 0.081(2) 0.0543(17) 0.0542(17) 0.0097(14) -0.0074(17) -0.0090(17)
C9 0.081(2) 0.069(2) 0.072(3) -0.0054(18) -0.029(2) -0.008(2)
C14 0.064(2) 0.084(2) 0.072(2) 0.028(2) -0.0154(18) -0.0126(19)
C5 0.065(2) 0.0561(18) 0.073(2) 0.0135(16) -0.0143(17) 0.0034(16)
C15 0.100(3) 0.129(4) 0.077(3) 0.047(3) -0.041(3) -0.046(3)
C17 0.138(4) 0.087(3) 0.069(3) -0.017(2) 0.012(3) -0.041(3)
C10 0.062(2) 0.062(2) 0.098(3) -0.0017(19) -0.011(2) -0.0128(17)
C16 0.133(4) 0.120(4) 0.062(2) -0.001(3) -0.012(3) -0.065(3)
S1 0.0625(7) 0.0724(8) 0.0574(6) 0.000 0.000 -0.0054(6)
O2 0.185(7) 0.104(5) 0.101(5) 0.002(4) 0.026(5) -0.080(6)
O3 0.149(6) 0.103(5) 0.160(7) -0.041(5) -0.060(6) 0.054(5)
O4 0.043(2) 0.108(5) 0.133(6) -0.040(4) -0.018(3) 0.022(3)
O5 0.129(10) 0.132(8) 0.081(4) 0.017(5) -0.009(4) -0.012(7)

loop_
_atom_type_symbol
_atom_type_description
_atom_type_scat_dispersion_real
_atom_type_scat_dispersion_imag
_atom_type_scat_source
C C 0.0033 0.0016 'International Tables Vol C Tables 4.2.6.8 and 6.1.1.4'
H H 0.0000 0.0000 'International Tables Vol C Tables 4.2.6.8 and 6.1.1.4'
O O 0.0106 0.0060 'International Tables Vol C Tables 4.2.6.8 and 6.1.1.4'
P P 0.1023 0.0942 'International Tables Vol C Tables 4.2.6.8 and 6.1.1.4'
S S 0.1246 0.1234 'International Tables Vol C Tables 4.2.6.8 and 6.1.1.4'

loop_
_geom_angle_atom_site_label_1
_geom_angle_atom_site_label_2
_geom_angle_atom_site_label_3
_geom_angle
_geom_angle_site_symmetry_1
_geom_angle_site_symmetry_3
_geom_angle_publ_flag
O1 P1 C13 108.52(15) . . ?
O1 P1 C1 111.49(14) . . ?
C13 P1 C1 109.32(15) . . ?
O1 P1 C7 112.45(14) . . ?
C13 P1 C7 106.78(14) . . ?
C1 P1 C7 108.15(13) . . ?
C2 C1 C6 118.7(3) . . ?
C2 C1 P1 118.7(2) . . ?
C6 C1 P1 122.6(2) . . ?
C14 C13 C18 119.0(4) . . ?
C14 C13 P1 119.3(3) . . ?
C18 C13 P1 121.6(2) . . ?
C12 C7 C8 119.2(3) . . ?
C12 C7 P1 121.0(2) . . ?
C8 C7 P1 119.6(2) . . ?
C10 C11 C12 119.4(4) . . ?
C3 C2 C1 120.4(3) . . ?
C5 C6 C1 120.5(3) . . ?
C7 C12 C11 120.6(3) . . ?
C4 C3 C2 120.5(3) . . ?
C9 C8 C7 119.7(3) . . ?
C17 C18 C13 120.3(4) . . ?
C5 C4 C3 120.2(3) . . ?
C10 C9 C8 121.0(4) . . ?
C13 C14 C15 119.0(4) . . ?
C4 C5 C6 119.8(3) . . ?
C16 C15 C14 120.7(4) . . ?
C16 C17 C18 120.9(5) . . ?
C9 C10 C11 120.2(3) . . ?
C17 C16 C15 120.2(5) . . ?
O2 S1 O2 150.9(7) . 14 ?
O2 S1 O5 104.4(8) . 14 ?
O2 S1 O5 103.7(8) 14 14 ?
O2 S1 O5 103.7(8) . . ?
O2 S1 O5 104.4(8) 14 . ?
O5 S1 O5 28.5(8) 14 . ?
O2 S1 O3 61.5(6) . 14 ?
O2 S1 O3 110.1(6) 14 14 ?
O5 S1 O3 92.8(7) 14 14 ?
O5 S1 O3 117.9(7) . 14 ?
O2 S1 O3 110.1(6) . . ?
O2 S1 O3 61.5(6) 14 . ?
O5 S1 O3 117.9(7) 14 . ?
O5 S1 O3 92.8(7) . . ?
O3 S1 O3 149.1(9) 14 . ?
O2 S1 O4 108.7(5) . . ?
O2 S1 O4 53.0(5) 14 . ?
O5 S1 O4 111.9(5) 14 . ?
O5 S1 O4 135.3(6) . . ?
O3 S1 O4 57.8(5) 14 . ?
O3 S1 O4 103.6(4) . . ?
O2 S1 O4 53.0(5) . 14 ?
O2 S1 O4 108.7(5) 14 14 ?
O5 S1 O4 135.3(6) 14 14 ?
O5 S1 O4 111.9(5) . 14 ?
O3 S1 O4 103.6(4) 14 14 ?
O3 S1 O4 57.8(5) . 14 ?
O4 S1 O4 112.0(6) . 14 ?
O4 O2 S1 68.2(4) 14 . ?
O4 O2 O3 115.6(7) 14 14 ?
S1 O2 O3 61.6(5) . 14 ?
O4 O3 O2 109.1(6) 14 14 ?
O4 O3 S1 62.8(4) 14 . ?
O2 O3 S1 56.9(4) 14 . ?
O2 O4 O3 117.6(7) 14 14 ?
O2 O4 S1 58.8(4) 14 . ?
O3 O4 S1 59.5(4) 14 . ?
O5 O5 S1 75.8(4) 14 . ?

loop_
_geom_bond_atom_site_label_1
_geom_bond_atom_site_label_2
_geom_bond_distance
_geom_bond_site_symmetry_2
_geom_bond_publ_flag
P1 O1 1.500(2) . ?
P1 C13 1.796(3) . ?
P1 C1 1.797(3) . ?
P1 C7 1.800(3) . ?
C1 C2 1.388(4) . ?
C1 C6 1.390(4) . ?
C13 C14 1.375(5) . ?
C13 C18 1.397(5) . ?
C7 C12 1.379(5) . ?
C7 C8 1.389(5) . ?
C11 C10 1.378(6) . ?
C11 C12 1.390(5) . ?
C2 C3 1.378(5) . ?
C6 C5 1.388(5) . ?
C3 C4 1.373(5) . ?
C8 C9 1.381(5) . ?
C18 C17 1.370(6) . ?
C4 C5 1.372(5) . ?
C9 C10 1.360(6) . ?
C14 C15 1.410(7) . ?
C15 C16 1.357(8) . ?
C17 C16 1.351(8) . ?
S1 O2 1.393(6) . ?
S1 O2 1.393(6) 14 ?
S1 O5 1.435(8) 14 ?
S1 O5 1.435(8) . ?
S1 O3 1.464(8) 14 ?
S1 O3 1.464(8) . ?
S1 O4 1.512(6) . ?
S1 O4 1.512(6) 14 ?
O2 O4 1.300(11) 14 ?
O2 O3 1.461(14) 14 ?
O3 O4 1.438(13) 14 ?
O3 O2 1.461(14) 14 ?
O4 O2 1.300(11) 14 ?
O4 O3 1.437(13) 14 ?
O5 O5 0.71(2) 14 ?

loop_
_geom_hbond_atom_site_label_D
_geom_hbond_atom_site_label_H
_geom_hbond_atom_site_label_A
_geom_hbond_distance_DH
_geom_hbond_distance_HA
_geom_hbond_distance_DA
_geom_hbond_angle_DHA
_geom_hbond_site_symmetry_A
O1 H1A O4 0.85 1.58 2.379(7) 156.5 16_544
O1 H1B O2 0.85 1.70 2.541(8) 169.0 3_554

loop_
_geom_torsion_atom_site_label_1
_geom_torsion_atom_site_label_2
_geom_torsion_atom_site_label_3
_geom_torsion_atom_site_label_4
_geom_torsion
_geom_torsion_site_symmetry_1
_geom_torsion_site_symmetry_2
_geom_torsion_site_symmetry_3
_geom_torsion_site_symmetry_4
_geom_torsion_publ_flag
O1 P1 C1 C2 -24.1(3) . . . . ?
C13 P1 C1 C2 95.9(3) . . . . ?
C7 P1 C1 C2 -148.2(3) . . . . ?
O1 P1 C1 C6 156.7(3) . . . . ?
C13 P1 C1 C6 -83.3(3) . . . . ?
C7 P1 C1 C6 32.6(3) . . . . ?
O1 P1 C13 C14 -15.0(3) . . . . ?
C1 P1 C13 C14 -136.8(3) . . . . ?
C7 P1 C13 C14 106.4(3) . . . . ?
O1 P1 C13 C18 167.6(3) . . . . ?
C1 P1 C13 C18 45.8(3) . . . . ?
C7 P1 C13 C18 -70.9(3) . . . . ?
O1 P1 C7 C12 100.3(3) . . . . ?
C13 P1 C7 C12 -18.6(3) . . . . ?
C1 P1 C7 C12 -136.2(3) . . . . ?
O1 P1 C7 C8 -73.8(3) . . . . ?
C13 P1 C7 C8 167.3(2) . . . . ?
C1 P1 C7 C8 49.8(3) . . . . ?
C6 C1 C2 C3 0.4(5) . . . . ?
P1 C1 C2 C3 -178.8(3) . . . . ?
C2 C1 C6 C5 -0.1(5) . . . . ?
P1 C1 C6 C5 179.1(3) . . . . ?
C8 C7 C12 C11 0.9(5) . . . . ?
P1 C7 C12 C11 -173.2(3) . . . . ?
C10 C11 C12 C7 -1.2(6) . . . . ?
C1 C2 C3 C4 -0.5(5) . . . . ?
C12 C7 C8 C9 -0.1(5) . . . . ?
P1 C7 C8 C9 174.1(3) . . . . ?
C14 C13 C18 C17 -1.2(5) . . . . ?
P1 C13 C18 C17 176.2(3) . . . . ?
C2 C3 C4 C5 0.2(6) . . . . ?
C7 C8 C9 C10 -0.4(6) . . . . ?
C18 C13 C14 C15 -0.1(5) . . . . ?
P1 C13 C14 C15 -177.5(3) . . . . ?
C3 C4 C5 C6 0.1(6) . . . . ?
C1 C6 C5 C4 -0.1(5) . . . . ?
C13 C14 C15 C16 1.7(7) . . . . ?
C13 C18 C17 C16 0.8(7) . . . . ?
C8 C9 C10 C11 0.1(6) . . . . ?
C12 C11 C10 C9 0.7(6) . . . . ?
C18 C17 C16 C15 0.8(8) . . . . ?
C14 C15 C16 C17 -2.1(8) . . . . ?
O2 S1 O2 O4 58.2(4) 14 . . 14 ?
O5 S1 O2 O4 -136.5(6) 14 . . 14 ?
O5 S1 O2 O4 -107.2(6) . . . 14 ?
O3 S1 O2 O4 138.2(7) 14 . . 14 ?
O3 S1 O2 O4 -9.0(7) . . . 14 ?
O4 S1 O2 O4 103.9(7) . . . 14 ?
O2 S1 O2 O3 -80.1(5) 14 . . 14 ?
O5 S1 O2 O3 85.2(7) 14 . . 14 ?
O5 S1 O2 O3 114.6(7) . . . 14 ?
O3 S1 O2 O3 -147.2(9) . . . 14 ?
O4 S1 O2 O3 -34.3(6) . . . 14 ?
O4 S1 O2 O3 -138.2(7) 14 . . 14 ?
O2 S1 O3 O4 8.5(7) . . . 14 ?
O2 S1 O3 O4 -140.9(7) 14 . . 14 ?
O5 S1 O3 O4 128.1(8) 14 . . 14 ?
O5 S1 O3 O4 114.2(8) . . . 14 ?
O3 S1 O3 O4 -59.3(4) 14 . . 14 ?
O4 S1 O3 O4 -107.7(7) . . . 14 ?
O2 S1 O3 O2 149.3(8) . . . 14 ?
O5 S1 O3 O2 -91.0(9) 14 . . 14 ?
O5 S1 O3 O2 -104.9(8) . . . 14 ?
O3 S1 O3 O2 81.6(4) 14 . . 14 ?
O4 S1 O3 O2 33.2(6) . . . 14 ?
O4 S1 O3 O2 140.9(7) 14 . . 14 ?
O2 S1 O4 O2 -154.1(7) . . . 14 ?
O5 S1 O4 O2 91.0(10) 14 . . 14 ?
O5 S1 O4 O2 71.4(11) . . . 14 ?
O3 S1 O4 O2 170.0(8) 14 . . 14 ?
O3 S1 O4 O2 -37.0(8) . . . 14 ?
O4 S1 O4 O2 -97.4(6) 14 . . 14 ?
O2 S1 O4 O3 35.8(7) . . . 14 ?
O2 S1 O4 O3 -170.0(8) 14 . . 14 ?
O5 S1 O4 O3 -79.0(9) 14 . . 14 ?
O5 S1 O4 O3 -98.6(11) . . . 14 ?
O3 S1 O4 O3 153.0(8) . . . 14 ?
O4 S1 O4 O3 92.6(5) 14 . . 14 ?
O2 S1 O5 O5 -95(3) . . . 14 ?
O2 S1 O5 O5 92(3) 14 . . 14 ?
O3 S1 O5 O5 -30(3) 14 . . 14 ?
O3 S1 O5 O5 154(3) . . . 14 ?
O4 S1 O5 O5 41(4) . . . 14 ?
O4 S1 O5 O5 -150(3) 14 . . 14 ?
